data_2003002
loop_
_publ_author_name
'Walker, Martina'
'Pohl, Ehmke'
'Herbst-Irmer, Regine'
'Gerlitz, Martin'
'Rohr, J\"urgen'
'Sheldrick, George M.'

_publ_section_title
;
 Absolute configurations of Emycin D, E and F; mimicry of
 centrosymmetric space groups by mixtures of chiral stereoisomers
;
_journal_issue 4
_journal_name_full 'Acta Crystallographica Section B'
_journal_page_first 607
_journal_page_last 616
_journal_paper_doi 10.1107/S0108768199003948
_journal_volume 55
_journal_year 1999
_chemical_formula_sum 'C26 H19 Br O5'
_chemical_formula_weight 491.32
_chemical_name_common O-brominebenzoyl-Emycin_D
_chemical_name_systematic
;
 ?
;
_space_group_IT_number 1
_symmetry_cell_setting triclinic
_symmetry_space_group_name_Hall 'P 1'
_symmetry_space_group_name_H-M 'P 1'
_audit_creation_method SHELXL-97
_cell_angle_alpha 101.32(2)
_cell_angle_beta 110.25(2)
_cell_angle_gamma 92.76(2)
_cell_formula_units_Z 2
_cell_length_a 8.279(2)
_cell_length_b 11.539(3)
_cell_length_c 11.962(3)
_cell_measurement_reflns_used 43
_cell_measurement_temperature 153(2)
_cell_measurement_theta_max 12.5
_cell_measurement_theta_min 10
_cell_volume 1042.9(5)
_computing_cell_refinement 'DIF4 (Stoe & Cie, 1988a)'
_computing_data_collection 'DIF4 (Stoe & Cie, 1988a)'
_computing_data_reduction 'REDU4 (Stoe & Cie, 1988b)'
_computing_molecular_graphics 'SHELXTL 5.1 (Sheldrick, 1998)'
_computing_publication_material 'SHELXL-97 (Sheldrick, 1997)'
_computing_structure_refinement 'SHELXL-97 (Sheldrick, 1997)'
_computing_structure_solution 'SHELXS90 (Sheldrick, 1990)'
_diffrn_ambient_temperature 153(2)
_diffrn_measured_fraction_theta_full .997
_diffrn_measured_fraction_theta_max .997
_diffrn_measurement_device_type 'Stoe-Siemens AED2 four-circle)'
_diffrn_measurement_method 'profile data from 2theta/omega'
_diffrn_radiation_monochromator graphite
_diffrn_radiation_source 'fine-focus sealed tube'
_diffrn_radiation_type MoK\a
_diffrn_radiation_wavelength 0.71073
_diffrn_reflns_av_R_equivalents 0.0000
_diffrn_reflns_av_sigmaI/netI 0.0181
_diffrn_reflns_limit_h_max 9
_diffrn_reflns_limit_h_min -9
_diffrn_reflns_limit_k_max 13
_diffrn_reflns_limit_k_min -13
_diffrn_reflns_limit_l_max 14
_diffrn_reflns_limit_l_min -14
_diffrn_reflns_number 6304
_diffrn_reflns_theta_full 25.07
_diffrn_reflns_theta_max 25.07
_diffrn_reflns_theta_min 3.01
_diffrn_standards_interval_time 90
_diffrn_standards_number 3
_exptl_absorpt_coefficient_mu 2.009
_exptl_absorpt_correction_T_max 0.426
_exptl_absorpt_correction_T_min 0.376
_exptl_absorpt_correction_type psi-scan
_exptl_absorpt_process_details 'SHELXTL 5.1 (Sheldrick, 1998)'
_exptl_crystal_colour colourless
_exptl_crystal_density_diffrn 1.565
_exptl_crystal_density_method 'not measured'
_exptl_crystal_description blocks
_exptl_crystal_F_000 500
_exptl_crystal_size_max 0.4
_exptl_crystal_size_mid 0.2
_exptl_crystal_size_min 0.2
_refine_diff_density_max .411
_refine_diff_density_min -.409
_refine_ls_abs_structure_details 'Flack H D (1983), Acta Cryst. A39, 876-881'
_refine_ls_abs_structure_Flack -0.009(11)
_refine_ls_extinction_method none
_refine_ls_goodness_of_fit_ref 1.298
_refine_ls_hydrogen_treatment mixed
_refine_ls_matrix_type full
_refine_ls_number_parameters 579
_refine_ls_number_reflns 6304
_refine_ls_number_restraints 96
_refine_ls_restrained_S_all 1.290
_refine_ls_R_factor_all 0.0334
_refine_ls_R_factor_gt 0.0307
_refine_ls_shift/su_max 0.000
_refine_ls_shift/su_mean 0.000
_refine_ls_structure_factor_coef Fsqd
_refine_ls_weighting_details 'calc w=1/[\s^2^(Fo^2^)+(0.0300P)^2^+1.3000P] where P=(Fo^2^+2Fc^2^)/3'
_refine_ls_weighting_scheme calc
_refine_ls_wR_factor_ref 0.0892
_reflns_number_gt 5946
_reflns_number_total 6304
_reflns_threshold_expression >2sigma(I)
_cod_data_source_file jz0006.cif
_cod_data_source_block salbei
_cod_original_sg_symbol_H-M P1
_cod_database_code 2003002

loop_
_symmetry_equiv_pos_as_xyz
'x, y, z'

loop_
_atom_site_label
_atom_site_fract_x
_atom_site_fract_y
_atom_site_fract_z
_atom_site_U_iso_or_equiv
_atom_site_adp_type
_atom_site_calc_flag
_atom_site_refinement_flags
_atom_site_occupancy
_atom_site_disorder_assembly
_atom_site_disorder_group
_atom_site_type_symbol
Br1 1.08650(6) 1.05612(4) 1.14244(4) 0.0317(2) Uani d D 1 . . Br
O1 1.2784(7) 0.5963(5) 0.3668(5) 0.0329(14) Uani d D 1 . . O
C1 1.1493(9) 0.5246(6) 0.3032(6) 0.0240(16) Uani d D 1 . . C
C2 1.1498(7) 0.4276(5) 0.1996(5) 0.0282(13) Uani d D 1 . . C
H2A 1.1453 0.3498 0.2223 0.034 Uiso calc R 1 . . H
H2B 1.2590 0.4405 0.1847 0.034 Uiso calc R 1 . . H
C3 0.9955(7) 0.4248(5) 0.0826(4) 0.0251(11) Uani d D 1 . . C
H3 1.0062 0.5023 0.0587 0.030 Uiso calc R 1 . . H
C16 0.9931(12) 0.3249(7) -0.0228(7) 0.0314(19) Uani d D 1 . . C
H16A 0.9070 0.3351 -0.0994 0.047 Uiso calc R 1 . . H
H16B 0.9627 0.2478 -0.0077 0.047 Uiso calc R 1 . . H
H16C 1.1081 0.3276 -0.0291 0.047 Uiso calc R 1 . . H
C4 0.8257(9) 0.4121(6) 0.1044(6) 0.0261(17) Uani d D 1 . . C
H4A 0.7341 0.4371 0.0383 0.031 Uiso calc R 1 . . H
H4B 0.7928 0.3268 0.0983 0.031 Uiso calc R 1 . . H
C4A 0.8290(9) 0.4829(7) 0.2264(6) 0.0231(18) Uani d D 1 . . C
C5 0.6716(9) 0.4943(7) 0.2440(6) 0.0254(18) Uani d D 1 . . C
H5 0.5651 0.4648 0.1778 0.030 Uiso calc R 1 . . H
C6 0.6708(10) 0.5485(6) 0.3579(6) 0.0264(19) Uani d D 1 . . C
H6 0.5635 0.5546 0.3696 0.032 Uiso calc R 1 . . H
C6A 0.8235(9) 0.5935(6) 0.4539(5) 0.0201(16) Uani d D 1 . . C
O6A 0.8105(7) 0.6445(5) 0.5645(4) 0.0247(12) Uani d D 1 . . O
C7 0.9762(9) 0.6934(6) 0.6610(6) 0.0247(17) Uani d D 1 . . C
H7 0.9658 0.7088 0.7433 0.030 Uiso calc R 1 . . H
O7 1.0988(7) 0.6159(4) 0.6545(4) 0.0258(13) Uani d D 1 . . O
C7A 1.0475(10) 0.8052(5) 0.6376(6) 0.0234(17) Uani d D 1 . . C
C8 1.0233(10) 0.9238(5) 0.6652(7) 0.0254(18) Uani d D 1 . . C
O8 0.9113(7) 0.9580(5) 0.7270(5) 0.0280(13) Uani d D 1 . . O
C9 1.1014(11) 1.0080(6) 0.6261(7) 0.0288(19) Uani d D 1 . . C
H9 1.0855 1.0895 0.6455 0.035 Uiso calc R 1 . . H
C10 1.2038(11) 0.9717(6) 0.5580(7) 0.0277(19) Uani d D 1 . . C
H10 1.2567 1.0292 0.5302 0.033 Uiso calc R 1 . . H
C11 1.2302(11) 0.8538(6) 0.5299(7) 0.0287(19) Uani d D 1 . . C
H11 1.3006 0.8296 0.4836 0.034 Uiso calc R 1 . . H
C12 1.1507(10) 0.7720(5) 0.5713(6) 0.0242(18) Uani d D 1 . . C
C13 1.1407(10) 0.6378(6) 0.5511(6) 0.0269(19) Uani d D 1 . . C
H13 1.2496 0.6065 0.5470 0.032 Uiso calc R 1 . . H
C14 0.9823(9) 0.5859(6) 0.4391(5) 0.0212(17) Uani d D 1 . . C
C15 0.9843(8) 0.5306(6) 0.3232(5) 0.0202(16) Uani d D 1 . . C
C1' 0.9692(9) 0.9577(8) 0.8488(6) 0.033(2) Uani d D 1 . . C
O1' 1.1139(8) 0.9454(9) 0.9035(6) 0.086(3) Uani d D 1 . . O
C2' 0.8275(9) 0.9766(6) 0.8961(6) 0.0272(19) Uani d D 1 . . C
C3' 0.8583(8) 1.0134(6) 1.0215(5) 0.0237(18) Uani d D 1 . . C
C4' 0.7245(9) 1.0224(6) 1.0646(6) 0.0260(19) Uani d D 1 . . C
H4' 0.7482 1.0476 1.1498 0.031 Uiso calc R 1 . . H
C5' 0.5563(11) 0.9946(7) 0.9834(7) 0.033(2) Uani d D 1 . . C
H5' 0.4635 1.0002 1.0130 0.040 Uiso calc R 1 . . H
C6' 0.5205(10) 0.9585(7) 0.8592(6) 0.0278(18) Uani d D 1 . . C
H6' 0.4038 0.9395 0.8035 0.033 Uiso calc R 1 . . H
C7' 0.6549(10) 0.9503(7) 0.8169(7) 0.033(2) Uani d D 1 . . C
H7' 0.6296 0.9262 0.7314 0.040 Uiso calc R 1 . . H
Br2 1.51559(5) 0.21961(4) 0.27707(4) 0.03030(19) Uani d D 1 . . Br
O101 1.3171(8) 0.6661(5) 1.0570(5) 0.0364(15) Uani d D 1 . . O
C101 1.4451(9) 0.7321(6) 1.1265(6) 0.0234(16) Uani d D 1 . . C
C102 1.4442(7) 0.8068(5) 1.2456(5) 0.0278(13) Uani d D 1 . . C
H10A 1.3356 0.8441 1.2283 0.033 Uiso calc R 1 . . H
H10B 1.4429 0.7534 1.3008 0.033 Uiso calc R 1 . . H
C103 1.5955(7) 0.9032(5) 1.3113(4) 0.0265(12) Uani d D 1 . . C
H103 1.5847 0.9645 1.2613 0.032 Uiso calc R 1 . . H
C116 1.5946(12) 0.9642(7) 1.4375(7) 0.035(2) Uani d D 1 . . C
H11A 1.6976 1.0234 1.4804 0.052 Uiso calc R 1 . . H
H11B 1.5956 0.9043 1.4855 0.052 Uiso calc R 1 . . H
H11C 1.4899 1.0038 1.4270 0.052 Uiso calc R 1 . . H
C104 1.7621(9) 0.8508(6) 1.3217(6) 0.0251(17) Uani d D 1 . . C
H10C 1.8609 0.9151 1.3616 0.030 Uiso calc R 1 . . H
H10D 1.7772 0.7927 1.3743 0.030 Uiso calc R 1 . . H
C14A 1.7649(8) 0.7896(6) 1.1995(6) 0.0203(17) Uani d D 1 . . C
C105 1.9175(9) 0.7805(6) 1.1787(6) 0.0217(17) Uani d D 1 . . C
H105 2.0235 0.8109 1.2452 0.026 Uiso calc R 1 . . H
C106 1.9249(9) 0.7296(6) 1.0665(6) 0.0211(17) Uani d D 1 . . C
H106 2.0327 0.7247 1.0552 0.025 Uiso calc R 1 . . H
C16A 1.7680(9) 0.6855(6) 0.9701(5) 0.0218(17) Uani d D 1 . . C
O16A 1.7810(7) 0.6349(4) 0.8580(4) 0.0275(13) Uani d D 1 . . O
C107 1.6162(9) 0.5877(6) 0.7616(6) 0.0286(19) Uani d D 1 . . C
H107 1.6266 0.5749 0.6793 0.034 Uiso calc R 1 . . H
O107 1.4950(7) 0.6647(5) 0.7704(5) 0.0282(13) Uani d D 1 . . O
C17A 1.5445(10) 0.4742(5) 0.7813(6) 0.0233(17) Uani d D 1 . . C
C108 1.5701(10) 0.3572(6) 0.7519(7) 0.0264(18) Uani d D 1 . . C
O108 1.6827(8) 0.3238(5) 0.6899(5) 0.0316(14) Uani d D 1 . . O
C109 1.4904(11) 0.2714(6) 0.7883(7) 0.0304(19) Uani d D 1 . . C
H109 1.5056 0.1900 0.7665 0.037 Uiso calc R 1 . . H
C110 1.3881(11) 0.3047(6) 0.8568(7) 0.033(2) Uani d D 1 . . C
H110 1.3341 0.2455 0.8821 0.040 Uiso calc R 1 . . H
C111 1.3629(10) 0.4229(6) 0.8893(6) 0.0245(17) Uani d D 1 . . C
H111 1.2953 0.4455 0.9381 0.029 Uiso calc R 1 . . H
C112 1.4391(9) 0.5069(6) 0.8484(6) 0.0234(17) Uani d D 1 . . C
C113 1.4505(9) 0.6398(5) 0.8716(5) 0.0205(16) Uani d D 1 . . C
H113 1.3416 0.6712 0.8757 0.025 Uiso calc R 1 . . H
C114 1.6100(8) 0.6906(6) 0.9855(5) 0.0210(17) Uani d D 1 . . C
C115 1.6096(8) 0.7387(6) 1.1025(5) 0.0197(16) Uani d D 1 . . C
C11' 1.6287(9) 0.3264(8) 0.5693(6) 0.032(2) Uani d D 1 . . C
O11' 1.4891(8) 0.3521(6) 0.5165(6) 0.0445(15) Uani d D 1 . . O
C12' 1.7702(8) 0.3051(6) 0.5219(5) 0.0222(17) Uani d D 1 . . C
C13' 1.7410(9) 0.2635(6) 0.3976(5) 0.0244(19) Uani d D 1 . . C
C14' 1.8795(10) 0.2505(7) 0.3597(7) 0.030(2) Uani d D 1 . . C
H14' 1.8585 0.2222 0.2752 0.035 Uiso calc R 1 . . H
C15' 2.0476(9) 0.2776(6) 0.4417(6) 0.0260(18) Uani d D 1 . . C
H15' 2.1415 0.2665 0.4139 0.031 Uiso calc R 1 . . H
C16' 2.0798(10) 0.3211(7) 0.5643(7) 0.0305(19) Uani d D 1 . . C
H16' 2.1956 0.3420 0.6212 0.037 Uiso calc R 1 . . H
C17' 1.9412(8) 0.3340(7) 0.6036(6) 0.0238(17) Uani d D 1 . . C
H17' 1.9634 0.3633 0.6881 0.029 Uiso calc R 1 . . H

loop_
_atom_site_aniso_label
_atom_site_aniso_U_11
_atom_site_aniso_U_22
_atom_site_aniso_U_33
_atom_site_aniso_U_12
_atom_site_aniso_U_13
_atom_site_aniso_U_23
Br1 0.0304(5) 0.0352(4) 0.0218(4) -0.0032(3) 0.0035(3) 0.0016(3)
O1 0.016(3) 0.047(3) 0.031(3) -0.001(2) 0.008(3) -0.001(2)
C1 0.017(4) 0.026(3) 0.028(3) 0.005(3) 0.006(3) 0.009(2)
C2 0.018(3) 0.038(3) 0.029(3) 0.009(2) 0.009(2) 0.007(2)
C3 0.023(3) 0.028(3) 0.024(2) 0.004(2) 0.008(2) 0.009(2)
C16 0.030(5) 0.038(4) 0.028(4) 0.003(3) 0.015(4) 0.004(3)
C4 0.018(4) 0.038(4) 0.019(3) 0.005(3) 0.003(3) 0.006(3)
C4A 0.021(5) 0.028(4) 0.021(3) 0.006(3) 0.007(3) 0.009(3)
C5 0.012(5) 0.038(4) 0.025(4) 0.002(3) 0.003(3) 0.011(3)
C6 0.025(6) 0.028(4) 0.035(4) 0.012(4) 0.017(4) 0.012(3)
C6A 0.018(5) 0.021(3) 0.021(4) 0.000(3) 0.008(3) 0.003(3)
O6A 0.013(3) 0.036(3) 0.023(3) 0.001(2) 0.006(2) 0.004(2)
C7 0.018(5) 0.035(4) 0.018(4) 0.005(3) 0.003(3) 0.005(3)
O7 0.026(4) 0.033(3) 0.018(3) 0.002(2) 0.008(2) 0.007(2)
C7A 0.016(5) 0.035(4) 0.014(4) -0.001(3) 0.002(3) 0.003(3)
C8 0.025(5) 0.033(4) 0.018(4) 0.005(4) 0.009(4) 0.001(3)
O8 0.022(3) 0.040(3) 0.021(3) 0.007(2) 0.007(2) 0.006(2)
C9 0.034(6) 0.032(4) 0.019(4) 0.001(4) 0.007(4) 0.007(3)
C10 0.026(5) 0.037(4) 0.024(4) -0.001(4) 0.012(4) 0.010(3)
C11 0.028(6) 0.037(4) 0.021(4) -0.004(4) 0.014(4) -0.001(3)
C12 0.026(5) 0.026(4) 0.016(4) 0.002(3) 0.005(3) 0.001(3)
C13 0.027(5) 0.036(4) 0.019(4) 0.001(4) 0.011(4) 0.005(3)
C14 0.021(5) 0.023(3) 0.019(4) 0.005(3) 0.007(3) 0.005(3)
C15 0.018(4) 0.025(3) 0.017(3) 0.005(3) 0.004(3) 0.009(3)
C1' 0.026(6) 0.046(5) 0.019(4) -0.005(4) 0.005(4) -0.004(3)
O1' 0.021(4) 0.207(9) 0.019(3) 0.028(4) 0.006(3) -0.002(4)
C2' 0.032(6) 0.024(4) 0.023(4) 0.004(4) 0.009(4) 0.001(3)
C3' 0.020(5) 0.026(4) 0.020(4) -0.001(3) 0.003(4) 0.004(3)
C4' 0.026(5) 0.028(4) 0.018(4) -0.005(3) 0.004(3) 0.001(3)
C5' 0.038(6) 0.037(4) 0.037(5) 0.011(4) 0.021(4) 0.019(4)
C6' 0.017(5) 0.033(4) 0.026(4) 0.001(3) 0.001(4) 0.004(3)
C7' 0.041(6) 0.037(4) 0.024(4) 0.010(4) 0.012(4) 0.011(3)
Br2 0.0276(5) 0.0321(4) 0.0228(4) 0.0027(3) 0.0013(3) 0.0019(3)
O101 0.023(4) 0.049(3) 0.033(3) -0.001(3) 0.012(3) -0.002(3)
C101 0.020(4) 0.028(3) 0.021(3) 0.004(3) 0.007(3) 0.005(2)
C102 0.024(3) 0.040(3) 0.023(3) 0.010(3) 0.011(2) 0.007(2)
C103 0.032(3) 0.029(3) 0.023(2) 0.008(2) 0.012(2) 0.009(2)
C116 0.038(6) 0.040(4) 0.026(4) 0.002(4) 0.016(4) 0.002(3)
C104 0.028(5) 0.026(3) 0.021(3) 0.001(3) 0.008(3) 0.005(3)
C14A 0.018(5) 0.020(3) 0.023(4) 0.001(3) 0.005(3) 0.007(3)
C105 0.018(5) 0.018(3) 0.025(4) 0.001(3) 0.003(3) 0.003(3)
C106 0.009(4) 0.024(4) 0.026(4) -0.004(3) 0.002(3) 0.007(3)
C16A 0.023(5) 0.025(3) 0.020(4) 0.007(3) 0.009(3) 0.008(3)
O16A 0.029(4) 0.032(3) 0.024(3) -0.001(3) 0.015(3) 0.003(2)
C107 0.026(5) 0.038(4) 0.023(4) -0.001(4) 0.012(4) 0.007(3)
O107 0.023(4) 0.038(3) 0.024(3) 0.009(3) 0.006(3) 0.013(2)
C17A 0.020(5) 0.032(4) 0.016(4) -0.001(3) 0.006(3) 0.004(3)
C108 0.019(5) 0.037(4) 0.020(4) 0.001(3) 0.005(3) 0.004(3)
O108 0.034(4) 0.043(3) 0.020(3) 0.013(3) 0.014(3) 0.005(2)
C109 0.027(6) 0.026(4) 0.030(4) 0.001(4) 0.006(4) -0.002(3)
C110 0.032(6) 0.035(4) 0.023(4) -0.011(4) 0.002(4) 0.005(3)
C111 0.012(5) 0.037(4) 0.018(4) -0.005(3) 0.001(3) 0.002(3)
C112 0.007(4) 0.041(4) 0.015(3) -0.002(3) -0.001(3) 0.001(3)
C113 0.009(4) 0.032(4) 0.021(4) 0.005(3) 0.004(3) 0.008(3)
C114 0.013(4) 0.022(3) 0.027(4) 0.001(3) 0.004(3) 0.009(3)
C115 0.019(4) 0.016(3) 0.025(4) 0.004(3) 0.008(3) 0.004(3)
C11' 0.026(5) 0.046(4) 0.023(4) 0.013(4) 0.009(4) 0.006(3)
O11' 0.037(4) 0.068(3) 0.030(3) 0.022(3) 0.011(3) 0.015(2)
C12' 0.018(5) 0.029(4) 0.021(4) 0.008(3) 0.005(4) 0.009(3)
C13' 0.030(6) 0.017(3) 0.023(4) 0.004(3) 0.007(4) 0.004(3)
C14' 0.039(6) 0.029(4) 0.026(4) 0.013(4) 0.019(4) 0.005(3)
C15' 0.020(5) 0.027(4) 0.029(4) 0.006(3) 0.009(3) 0.000(3)
C16' 0.026(6) 0.036(4) 0.030(4) 0.007(4) 0.009(4) 0.011(3)
C17' 0.017(5) 0.032(4) 0.016(4) 0.000(3) 0.001(3) 0.000(3)

loop_
_atom_type_symbol
_atom_type_description
_atom_type_scat_dispersion_real
_atom_type_scat_dispersion_imag
_atom_type_scat_source
C C .0033 .0016 'International Tables Vol C Tables 4.2.6.8 and 6.1.1.4'
H H .0000 .0000 'International Tables Vol C Tables 4.2.6.8 and 6.1.1.4'
O O .0106 .0060 'International Tables Vol C Tables 4.2.6.8 and 6.1.1.4'
Br Br -.2901 2.4595 'International Tables Vol C Tables 4.2.6.8 and 6.1.1.4'

loop_
_geom_angle_atom_site_label_1
_geom_angle_atom_site_label_2
_geom_angle_atom_site_label_3
_geom_angle
O1 C1 C15 121.7(6)
O1 C1 C2 122.2(6)
C15 C1 C2 116.1(5)
C1 C2 C3 111.4(5)
C4 C3 C16 110.1(5)
C4 C3 C2 110.7(4)
C16 C3 C2 111.8(5)
C4A C4 C3 115.3(5)
C15 C4A C5 119.4(6)
C15 C4A C4 121.9(6)
C5 C4A C4 118.6(6)
C6 C5 C4A 120.0(7)
C6A C6 C5 120.7(7)
C6 C6A O6A 116.8(6)
C6 C6A C14 120.8(6)
O6A C6A C14 122.5(6)
C6A O6A C7 113.9(5)
O7 C7 O6A 109.3(5)
O7 C7 C7A 103.3(5)
O6A C7 C7A 110.1(5)
C7 O7 C13 102.9(5)
C12 C7A C8 119.4(5)
C12 C7A C7 107.3(5)
C8 C7A C7 133.3(6)
C9 C8 C7A 120.4(6)
C9 C8 O8 119.4(6)
C7A C8 O8 120.1(6)
C1' O8 C8 116.5(6)
C8 C9 C10 119.0(6)
C11 C10 C9 121.5(6)
C10 C11 C12 117.9(6)
C7A C12 C11 121.9(6)
C7A C12 C13 105.8(5)
C11 C12 C13 132.2(6)
O7 C13 C14 105.8(5)
O7 C13 C12 102.2(5)
C14 C13 C12 107.3(6)
C6A C14 C15 118.9(6)
C6A C14 C13 115.9(5)
C15 C14 C13 125.2(6)
C4A C15 C14 120.1(6)
C4A C15 C1 119.5(5)
C14 C15 C1 120.3(6)
O1' C1' O8 122.1(6)
O1' C1' C2' 127.8(6)
O8 C1' C2' 110.1(6)
C7' C2' C3' 117.0(6)
C7' C2' C1' 120.4(6)
C3' C2' C1' 122.4(6)
C4' C3' C2' 121.6(6)
C4' C3' Br1 115.8(5)
C2' C3' Br1 122.6(5)
C5' C4' C3' 119.5(6)
C4' C5' C6' 120.7(7)
C7' C6' C5' 119.5(7)
C6' C7' C2' 121.7(7)
O101 C101 C115 122.0(6)
O101 C101 C102 120.0(6)
C115 C101 C102 117.9(5)
C103 C102 C101 114.8(5)
C102 C103 C104 109.3(5)
C102 C103 C116 110.9(5)
C104 C103 C116 111.6(5)
C14A C104 C103 112.5(5)
C105 C14A C115 117.8(6)
C105 C14A C104 121.8(6)
C115 C14A C104 120.4(6)
C14A C105 C106 123.4(6)
C105 C106 C16A 117.4(6)
C114 C16A C106 121.9(6)
C114 C16A O16A 122.4(6)
C106 C16A O16A 115.6(6)
C16A O16A C107 113.9(5)
O107 C107 O16A 109.1(6)
O107 C107 C17A 103.6(5)
O16A C107 C17A 110.3(6)
C107 O107 C113 103.5(5)
C108 C17A C112 120.2(6)
C108 C17A C107 133.2(6)
C112 C17A C107 106.5(5)
C17A C108 C109 119.9(6)
C17A C108 O108 120.9(6)
C109 C108 O108 119.2(6)
C11' O108 C108 117.4(6)
C108 C109 C110 119.6(6)
C109 C110 C111 121.4(6)
C112 C111 C110 118.1(6)
C111 C112 C17A 120.8(6)
C111 C112 C113 132.8(6)
C17A C112 C113 106.0(5)
O107 C113 C112 102.3(5)
O107 C113 C114 105.2(5)
C112 C113 C114 107.6(5)
C16A C114 C115 118.6(6)
C16A C114 C113 115.7(5)
C115 C114 C113 125.7(6)
C114 C115 C14A 120.6(6)
C114 C115 C101 120.3(6)
C14A C115 C101 119.1(5)
O11' C11' O108 121.9(6)
O11' C11' C12' 127.2(6)
O108 C11' C12' 110.7(6)
C17' C12' C13' 118.1(6)
C17' C12' C11' 118.6(6)
C13' C12' C11' 123.2(6)
C14' C13' C12' 119.9(6)
C14' C13' Br2 117.6(5)
C12' C13' Br2 122.5(5)
C15' C14' C13' 121.3(6)
C14' C15' C16' 119.9(7)
C15' C16' C17' 119.2(7)
C16' C17' C12' 121.5(6)

loop_
_geom_bond_atom_site_label_1
_geom_bond_atom_site_label_2
_geom_bond_distance
Br1 C3' 1.908(6)
O1 C1 1.229(7)
C1 C15 1.468(8)
C1 C2 1.499(8)
C2 C3 1.527(7)
C3 C4 1.521(7)
C3 C16 1.526(8)
C4 C4A 1.516(8)
C4A C15 1.396(8)
C4A C5 1.398(8)
C5 C6 1.385(8)
C6 C6A 1.373(8)
C6A O6A 1.380(7)
C6A C14 1.391(8)
O6A C7 1.451(7)
C7 O7 1.397(7)
C7 C7A 1.508(7)
O7 C13 1.458(7)
C7A C12 1.373(8)
C7A C8 1.384(7)
C8 C9 1.382(8)
C8 O8 1.399(7)
O8 C1' 1.368(7)
C9 C10 1.391(8)
C10 C11 1.383(8)
C11 C12 1.385(8)
C12 C13 1.513(7)
C13 C14 1.506(8)
C14 C15 1.414(7)
C1' O1' 1.181(8)
C1' C2' 1.476(8)
C2' C7' 1.393(8)
C2' C3' 1.404(8)
C3' C4' 1.374(8)
C4' C5' 1.372(8)
C5' C6' 1.382(8)
C6' C7' 1.373(9)
Br2 C13' 1.892(6)
O101 C101 1.207(7)
C101 C115 1.488(8)
C101 C102 1.516(7)
C102 C103 1.505(7)
C103 C104 1.509(8)
C103 C116 1.538(7)
C104 C14A 1.501(7)
C14A C105 1.374(8)
C14A C115 1.405(7)
C105 C106 1.380(8)
C106 C16A 1.395(8)
C16A C114 1.385(8)
C16A O16A 1.396(7)
O16A C107 1.442(7)
C107 O107 1.389(8)
C107 C17A 1.506(7)
O107 C113 1.456(7)
C17A C108 1.373(8)
C17A C112 1.394(8)
C108 C109 1.382(8)
C108 O108 1.403(7)
O108 C11' 1.362(7)
C109 C110 1.388(9)
C110 C111 1.389(8)
C111 C112 1.384(7)
C112 C113 1.497(7)
C113 C114 1.520(7)
C114 C115 1.402(7)
C11' O11' 1.193(7)
C11' C12' 1.479(8)
C12' C17' 1.393(7)
C12' C13' 1.400(8)
C13' C14' 1.375(8)
C14' C15' 1.374(8)
C15' C16' 1.379(8)
C16' C17' 1.386(8)
